data_1506586
loop_
_publ_author_name
'Carre\~no, M Carmen'
'Garc\'ia, Isabel'
'Ribagorda, Mar\'ia'
'Merino, Est\'ibaliz'
'Pieraccini, Silvia'
'Spada, Gian Piero'

_publ_section_title
;
 Enantiopure sulfinyl azobenzenes as chiroptical switches.
;
_journal_issue 14
_journal_name_full 'Organic letters'
_journal_page_first 2869
_journal_page_last 2872
_journal_paper_doi 10.1021/ol050789o
_journal_volume 7
_journal_year 2005
_chemical_formula_sum 'C21 H13 F7 N2 O2 S'
_chemical_formula_weight 490.39
_chemical_name_systematic
; 
 ? 
;
_space_group_IT_number 19
_symmetry_cell_setting orthorhombic
_symmetry_space_group_name_Hall 'P 2ac 2ab'
_symmetry_space_group_name_H-M 'P 21 21 21'
_atom_sites_solution_hydrogens geom
_atom_sites_solution_primary direct
_atom_sites_solution_secondary difmap
_audit_creation_method SHELXL-97
_cell_angle_alpha 90.00
_cell_angle_beta 90.00
_cell_angle_gamma 90.00
_cell_formula_units_Z 4
_cell_length_a 6.27250(10)
_cell_length_b 10.1448(3)
_cell_length_c 31.1819(5)
_cell_measurement_temperature 100(2)
_cell_volume 1984.21(7)
_computing_cell_refinement 'Bruker SMART'
_computing_data_collection 'Bruker SMART'
_computing_data_reduction 'Bruker SAINT'
_computing_molecular_graphics 'Bruker SHELXTL'
_computing_publication_material 'Bruker SHELXTL'
_computing_structure_refinement 'SHELXL-97 (Sheldrick, 1997)'
_computing_structure_solution 'SHELXS-97 (Sheldrick, 1990)'
_diffrn_ambient_temperature 100(2)
_diffrn_measured_fraction_theta_full 0.959
_diffrn_measured_fraction_theta_max 0.959
_diffrn_measurement_device_type 'CCD area detector'
_diffrn_measurement_method 'phi and omega scans'
_diffrn_radiation_monochromator graphite
_diffrn_radiation_source 'fine-focus sealed tube'
_diffrn_radiation_type CuK\a
_diffrn_radiation_wavelength 1.54178
_diffrn_reflns_av_R_equivalents 0.0268
_diffrn_reflns_av_sigmaI/netI 0.0284
_diffrn_reflns_limit_h_max 6
_diffrn_reflns_limit_h_min -7
_diffrn_reflns_limit_k_max 10
_diffrn_reflns_limit_k_min -12
_diffrn_reflns_limit_l_max 28
_diffrn_reflns_limit_l_min -36
_diffrn_reflns_number 9496
_diffrn_reflns_theta_full 70.40
_diffrn_reflns_theta_max 70.40
_diffrn_reflns_theta_min 2.83
_exptl_absorpt_coefficient_mu 2.279
_exptl_absorpt_correction_type none
_exptl_crystal_colour orange
_exptl_crystal_density_diffrn 1.642
_exptl_crystal_density_meas 0
_exptl_crystal_density_method 'not measured'
_exptl_crystal_description prisma
_exptl_crystal_F_000 992
_exptl_crystal_size_max 0.20
_exptl_crystal_size_mid 0.08
_exptl_crystal_size_min 0.04
_refine_diff_density_max 1.015
_refine_diff_density_min -0.798
_refine_diff_density_rms 0.067
_refine_ls_abs_structure_details 'Flack H D (1983), Acta Cryst. A39, 876-881'
_refine_ls_abs_structure_Flack -0.01(2)
_refine_ls_extinction_method none
_refine_ls_goodness_of_fit_ref 1.051
_refine_ls_hydrogen_treatment mixed
_refine_ls_matrix_type full
_refine_ls_number_parameters 350
_refine_ls_number_reflns 3514
_refine_ls_number_restraints 0
_refine_ls_restrained_S_all 1.051
_refine_ls_R_factor_all 0.0466
_refine_ls_R_factor_gt 0.0442
_refine_ls_shift/su_max 0.000
_refine_ls_shift/su_mean 0.000
_refine_ls_structure_factor_coef Fsqd
_refine_ls_weighting_details 'calc w=1/[\s^2^(Fo^2^)+(0.0507P)^2^+2.9577P] where P=(Fo^2^+2Fc^2^)/3'
_refine_ls_weighting_scheme calc
_refine_ls_wR_factor_gt 0.1093
_refine_ls_wR_factor_ref 0.1116
_reflns_number_gt 3326
_reflns_number_total 3514
_reflns_threshold_expression >2sigma(I)
_cod_data_source_file ol050789osi20050412_113220.cif
_cod_data_source_block 7f_azo_m
_cod_depositor_comments
;
The following automatic conversions were performed:

'_symmetry_cell_setting' value 'Orthorhombic' changed to
'orthorhombic' according to
/home/saulius/struct/CIF-dictionaries/cif_core.dic dictionary named
'cif_core.dic' version 2.4.1 from 2010-06-29.

Automatic conversion script
Id: cif_fix_values 1715 2011-07-08 13:25:40Z adriana 
;
_cod_original_sg_symbol_H-M P2(1)2(1)2(1)
_cod_database_code 1506586

loop_
_symmetry_equiv_pos_as_xyz
'x, y, z'
'-x+1/2, -y, z+1/2'
'-x, y+1/2, -z+1/2'
'x+1/2, -y+1/2, -z'

loop_
_atom_site_label
_atom_site_type_symbol
_atom_site_fract_x
_atom_site_fract_y
_atom_site_fract_z
_atom_site_U_iso_or_equiv
_atom_site_adp_type
_atom_site_occupancy
_atom_site_symmetry_multiplicity
_atom_site_calc_flag
S1 S 1.03652(12) 1.03701(7) 0.20816(2) 0.01700(17) Uani 1 1 d
N1 N 1.0765(5) 0.8045(3) 0.35341(8) 0.0202(6) Uani 1 1 d
N2 N 0.9805(4) 0.7584(2) 0.38547(8) 0.0205(6) Uani 1 1 d
O1 O 1.2532(4) 0.9758(2) 0.20937(7) 0.0231(5) Uani 1 1 d
O2 O 0.6439(4) 1.1451(2) 0.24483(7) 0.0190(5) Uani 1 1 d
C1 C 0.8786(5) 0.9325(3) 0.17395(9) 0.0176(6) Uani 1 1 d
C2 C 0.9652(6) 0.8141(3) 0.16036(10) 0.0218(7) Uani 1 1 d
C3 C 0.8508(6) 0.7366(3) 0.13195(11) 0.0251(7) Uani 1 1 d
C4 C 0.6531(6) 0.7749(3) 0.11682(10) 0.0228(7) Uani 1 1 d
C5 C 0.5680(6) 0.8941(3) 0.13125(10) 0.0212(7) Uani 1 1 d
C6 C 0.6799(5) 0.9740(3) 0.15940(10) 0.0190(7) Uani 1 1 d
C7 C 0.5307(8) 0.6911(4) 0.08548(13) 0.0339(9) Uani 1 1 d
C8 C 0.9185(5) 0.9969(3) 0.25929(9) 0.0163(6) Uani 1 1 d
C9 C 1.0310(6) 0.9130(3) 0.28624(10) 0.0183(6) Uani 1 1 d
C10 C 0.9475(5) 0.8869(3) 0.32702(10) 0.0188(6) Uani 1 1 d
C11 C 0.7582(5) 0.9447(3) 0.34036(10) 0.0202(7) Uani 1 1 d
C12 C 0.6500(5) 1.0311(3) 0.31368(10) 0.0199(6) Uani 1 1 d
C13 C 0.7316(5) 1.0594(3) 0.27300(10) 0.0162(6) Uani 1 1 d
C14 C 0.4603(6) 1.2199(3) 0.25820(11) 0.0209(7) Uani 1 1 d
C15 C 1.1197(5) 0.6894(3) 0.41367(10) 0.0179(6) Uani 1 1 d
C16 C 1.3170(5) 0.7354(3) 0.42689(10) 0.0200(7) Uani 1 1 d
C17 C 1.4333(5) 0.6708(3) 0.45794(11) 0.0233(7) Uani 1 1 d
C18 C 1.3623(6) 0.5539(3) 0.47641(10) 0.0255(7) Uani 1 1 d
C19 C 1.1629(6) 0.5074(3) 0.46310(10) 0.0247(8) Uani 1 1 d
C20 C 1.0452(6) 0.5743(3) 0.43283(10) 0.0214(7) Uani 1 1 d
C21 C 1.4838(6) 0.4833(4) 0.51147(11) 0.0320(9) Uani 1 1 d
F1 F 1.3943(3) 0.84916(19) 0.41181(6) 0.0291(5) Uani 1 1 d
F2 F 1.6168(3) 0.7261(2) 0.47043(7) 0.0378(5) Uani 1 1 d
F3 F 1.0852(4) 0.3967(2) 0.47964(7) 0.0386(6) Uani 1 1 d
F4 F 0.8560(3) 0.52592(19) 0.42103(6) 0.0274(4) Uani 1 1 d
F5 F 1.6848(5) 0.5232(5) 0.51353(11) 0.1009(16) Uani 1 1 d
F6 F 1.4784(9) 0.3606(3) 0.50822(14) 0.146(3) Uani 1 1 d
F7 F 1.4138(6) 0.5147(3) 0.54891(8) 0.0731(10) Uani 1 1 d
H2 H 1.110(6) 0.792(3) 0.1714(11) 0.021(9) Uiso 1 1 d
H3 H 0.913(7) 0.657(4) 0.1212(12) 0.030(10) Uiso 1 1 d
H5 H 0.423(7) 0.926(4) 0.1197(13) 0.040(12) Uiso 1 1 d
H6 H 0.631(6) 1.054(4) 0.1684(11) 0.019(9) Uiso 1 1 d
H7A H 0.556(8) 0.597(5) 0.0915(15) 0.052(13) Uiso 1 1 d
H7B H 0.572(8) 0.712(5) 0.0568(16) 0.058(15) Uiso 1 1 d
H7C H 0.379(8) 0.711(5) 0.0860(14) 0.046(13) Uiso 1 1 d
H9 H 1.157(6) 0.875(4) 0.2768(11) 0.024(10) Uiso 1 1 d
H11 H 0.704(6) 0.927(4) 0.3695(11) 0.023(9) Uiso 1 1 d
H12 H 0.529(6) 1.077(3) 0.3222(10) 0.015(8) Uiso 1 1 d
H14A H 0.494(6) 1.286(4) 0.2809(12) 0.032(11) Uiso 1 1 d
H14B H 0.348(7) 1.160(4) 0.2679(12) 0.028(10) Uiso 1 1 d
H14C H 0.413(5) 1.265(3) 0.2333(11) 0.014(8) Uiso 1 1 d

loop_
_atom_site_aniso_label
_atom_site_aniso_U_11
_atom_site_aniso_U_22
_atom_site_aniso_U_33
_atom_site_aniso_U_23
_atom_site_aniso_U_13
_atom_site_aniso_U_12
S1 0.0172(4) 0.0172(3) 0.0166(3) 0.0017(3) 0.0012(3) -0.0012(3)
N1 0.0238(16) 0.0201(13) 0.0166(13) -0.0003(10) -0.0010(11) 0.0013(11)
N2 0.0261(15) 0.0180(12) 0.0175(13) -0.0002(10) 0.0005(11) 0.0025(11)
O1 0.0171(11) 0.0290(12) 0.0234(11) -0.0011(10) 0.0008(9) -0.0007(9)
O2 0.0197(12) 0.0174(10) 0.0199(11) 0.0012(9) 0.0006(9) 0.0037(9)
C1 0.0193(16) 0.0187(15) 0.0147(15) 0.0033(12) 0.0026(12) -0.0007(12)
C2 0.0213(17) 0.0219(15) 0.0222(16) 0.0025(13) -0.0011(14) 0.0034(14)
C3 0.0295(19) 0.0199(16) 0.0260(18) -0.0016(14) 0.0032(15) 0.0011(15)
C4 0.0298(19) 0.0217(16) 0.0169(15) 0.0014(13) 0.0011(14) -0.0066(14)
C5 0.0199(18) 0.0278(16) 0.0157(15) 0.0021(13) 0.0011(13) -0.0011(14)
C6 0.0221(17) 0.0172(15) 0.0176(16) 0.0003(13) 0.0018(12) 0.0024(14)
C7 0.044(2) 0.032(2) 0.026(2) -0.0056(15) -0.0011(18) -0.0132(18)
C8 0.0188(17) 0.0160(14) 0.0141(15) 0.0005(11) 0.0003(12) -0.0022(11)
C9 0.0197(16) 0.0161(14) 0.0190(15) -0.0021(12) -0.0011(13) 0.0019(12)
C10 0.0221(16) 0.0147(13) 0.0195(15) -0.0019(11) -0.0008(13) 0.0003(13)
C11 0.0248(17) 0.0177(15) 0.0182(16) -0.0003(13) 0.0045(13) 0.0005(13)
C12 0.0193(17) 0.0178(15) 0.0224(16) -0.0027(13) 0.0016(13) 0.0037(14)
C13 0.0178(16) 0.0128(14) 0.0179(15) -0.0012(12) -0.0026(12) -0.0009(12)
C14 0.0193(17) 0.0199(15) 0.0236(17) -0.0005(14) -0.0029(14) 0.0068(14)
C15 0.0211(16) 0.0165(14) 0.0162(15) -0.0011(12) 0.0011(13) 0.0004(12)
C16 0.0228(17) 0.0202(15) 0.0169(15) -0.0021(13) 0.0042(12) -0.0004(13)
C17 0.0181(17) 0.0306(17) 0.0214(16) -0.0057(13) -0.0016(13) 0.0011(14)
C18 0.034(2) 0.0259(17) 0.0165(16) -0.0030(14) -0.0031(14) 0.0122(15)
C19 0.039(2) 0.0181(16) 0.0168(16) 0.0013(12) 0.0043(14) 0.0043(14)
C20 0.0253(17) 0.0200(15) 0.0189(15) -0.0048(12) -0.0001(13) -0.0021(14)
C21 0.032(2) 0.040(2) 0.0235(18) 0.0040(15) -0.0068(15) 0.0138(17)
F1 0.0299(11) 0.0274(10) 0.0301(11) 0.0045(9) 0.0021(9) -0.0107(9)
F2 0.0247(11) 0.0533(14) 0.0356(12) -0.0111(10) -0.0086(9) -0.0026(10)
F3 0.0550(16) 0.0225(10) 0.0384(12) 0.0119(9) 0.0051(11) 0.0031(10)
F4 0.0270(11) 0.0250(10) 0.0303(11) 0.0002(9) -0.0035(8) -0.0094(9)
F5 0.0408(18) 0.174(4) 0.088(2) 0.089(3) -0.0069(16) 0.017(2)
F6 0.271(6) 0.0261(13) 0.143(3) -0.0284(17) -0.171(4) 0.049(2)
F7 0.097(2) 0.099(2) 0.0235(13) 0.0087(13) -0.0055(13) 0.051(2)

loop_
_atom_type_symbol
_atom_type_description
_atom_type_scat_dispersion_real
_atom_type_scat_dispersion_imag
_atom_type_scat_source
C C 0.0181 0.0091 'International Tables Vol C Tables 4.2.6.8 and 6.1.1.4'
H H 0.0000 0.0000 'International Tables Vol C Tables 4.2.6.8 and 6.1.1.4'
N N 0.0311 0.0180 'International Tables Vol C Tables 4.2.6.8 and 6.1.1.4'
O O 0.0492 0.0322 'International Tables Vol C Tables 4.2.6.8 and 6.1.1.4'
F F 0.0727 0.0534 'International Tables Vol C Tables 4.2.6.8 and 6.1.1.4'
S S 0.3331 0.5567 'International Tables Vol C Tables 4.2.6.8 and 6.1.1.4'

loop_
_geom_angle_atom_site_label_1
_geom_angle_atom_site_label_2
_geom_angle_atom_site_label_3
_geom_angle
O1 S1 C1 105.68(14)
O1 S1 C8 104.90(14)
C1 S1 C8 99.49(14)
N2 N1 C10 113.9(3)
N1 N2 C15 112.4(3)
C13 O2 C14 118.4(2)
C2 C1 C6 120.9(3)
C2 C1 S1 118.5(3)
C6 C1 S1 120.5(2)
C3 C2 C1 119.0(3)
C3 C2 H2 125(2)
C1 C2 H2 116(2)
C4 C3 C2 121.6(3)
C4 C3 H3 119(2)
C2 C3 H3 119(2)
C3 C4 C5 118.5(3)
C3 C4 C7 121.3(3)
C5 C4 C7 120.2(3)
C6 C5 C4 121.1(3)
C6 C5 H5 119(2)
C4 C5 H5 120(2)
C5 C6 C1 118.9(3)
C5 C6 H6 123(2)
C1 C6 H6 118(2)
C4 C7 H7A 110(3)
C4 C7 H7B 110(3)
H7A C7 H7B 110(4)
C4 C7 H7C 112(3)
H7A C7 H7C 111(4)
H7B C7 H7C 104(4)
C9 C8 C13 121.2(3)
C9 C8 S1 117.7(2)
C13 C8 S1 120.8(2)
C8 C9 C10 118.4(3)
C8 C9 H9 120(2)
C10 C9 H9 122(2)
C11 C10 C9 120.8(3)
C11 C10 N1 124.1(3)
C9 C10 N1 115.1(3)
C12 C11 C10 120.4(3)
C12 C11 H11 120(2)
C10 C11 H11 120(2)
C11 C12 C13 119.7(3)
C11 C12 H12 123(2)
C13 C12 H12 117(2)
O2 C13 C12 124.9(3)
O2 C13 C8 115.7(3)
C12 C13 C8 119.4(3)
O2 C14 H14A 113(2)
O2 C14 H14B 110(2)
H14A C14 H14B 111(3)
O2 C14 H14C 105(2)
H14A C14 H14C 109(3)
H14B C14 H14C 109(3)
C16 C15 C20 117.0(3)
C16 C15 N2 124.5(3)
C20 C15 N2 118.1(3)
F1 C16 C17 117.8(3)
F1 C16 C15 120.7(3)
C17 C16 C15 121.4(3)
F2 C17 C16 117.4(3)
F2 C17 C18 120.8(3)
C16 C17 C18 121.8(3)
C17 C18 C19 116.8(3)
C17 C18 C21 122.8(3)
C19 C18 C21 120.3(3)
F3 C19 C20 119.1(3)
F3 C19 C18 119.9(3)
C20 C19 C18 121.1(3)
F4 C20 C19 119.0(3)
F4 C20 C15 119.2(3)
C19 C20 C15 121.8(3)
F6 C21 F7 108.1(4)
F6 C21 F5 109.5(4)
F7 C21 F5 101.8(4)
F6 C21 C18 113.5(3)
F7 C21 C18 111.5(3)
F5 C21 C18 111.7(3)

loop_
_geom_bond_atom_site_label_1
_geom_bond_atom_site_label_2
_geom_bond_distance
S1 O1 1.495(2)
S1 C1 1.801(3)
S1 C8 1.804(3)
N1 N2 1.257(4)
N1 C10 1.424(4)
N2 C15 1.423(4)
O2 C13 1.353(4)
O2 C14 1.441(4)
C1 C2 1.385(4)
C1 C6 1.391(5)
C2 C3 1.385(5)
C2 H2 1.00(4)
C3 C4 1.383(5)
C3 H3 0.96(4)
C4 C5 1.396(5)
C4 C7 1.506(5)
C5 C6 1.386(5)
C5 H5 1.03(4)
C6 H6 0.91(4)
C7 H7A 0.98(5)
C7 H7B 0.95(5)
C7 H7C 0.97(5)
C8 C9 1.389(4)
C8 C13 1.400(4)
C9 C10 1.400(5)
C9 H9 0.93(4)
C10 C11 1.388(5)
C11 C12 1.386(5)
C11 H11 0.99(4)
C12 C13 1.398(4)
C12 H12 0.93(4)
C14 H14A 1.00(4)
C14 H14B 0.98(4)
C14 H14C 0.95(4)
C15 C16 1.385(5)
C15 C20 1.393(4)
C16 F1 1.337(4)
C16 C17 1.379(5)
C17 F2 1.338(4)
C17 C18 1.391(5)
C18 C19 1.399(5)
C18 C21 1.513(5)
C19 F3 1.328(4)
C19 C20 1.377(5)
C20 F4 1.336(4)
C21 F6 1.249(5)
C21 F7 1.287(4)
C21 F5 1.326(5)

loop_
_geom_torsion_atom_site_label_1
_geom_torsion_atom_site_label_2
_geom_torsion_atom_site_label_3
_geom_torsion_atom_site_label_4
_geom_torsion
C10 N1 N2 C15 -173.2(2)
O1 S1 C1 C2 8.1(3)
C8 S1 C1 C2 -100.4(3)
O1 S1 C1 C6 -167.9(2)
C8 S1 C1 C6 83.6(3)
C6 C1 C2 C3 -0.1(5)
S1 C1 C2 C3 -176.1(2)
C1 C2 C3 C4 0.2(5)
C2 C3 C4 C5 -0.8(5)
C2 C3 C4 C7 179.2(3)
C3 C4 C5 C6 1.3(5)
C7 C4 C5 C6 -178.7(3)
C4 C5 C6 C1 -1.2(5)
C2 C1 C6 C5 0.6(4)
S1 C1 C6 C5 176.5(2)
O1 S1 C8 C9 -5.9(3)
C1 S1 C8 C9 103.3(2)
O1 S1 C8 C13 167.4(2)
C1 S1 C8 C13 -83.4(3)
C13 C8 C9 C10 3.2(5)
S1 C8 C9 C10 176.4(2)
C8 C9 C10 C11 -0.8(5)
C8 C9 C10 N1 -177.5(3)
N2 N1 C10 C11 18.5(4)
N2 N1 C10 C9 -165.0(3)
C9 C10 C11 C12 -1.0(5)
N1 C10 C11 C12 175.4(3)
C10 C11 C12 C13 0.4(5)
C14 O2 C13 C12 4.2(4)
C14 O2 C13 C8 -175.5(3)
C11 C12 C13 O2 -177.8(3)
C11 C12 C13 C8 1.9(5)
C9 C8 C13 O2 176.0(3)
S1 C8 C13 O2 2.9(4)
C9 C8 C13 C12 -3.8(4)
S1 C8 C13 C12 -176.8(2)
N1 N2 C15 C16 45.8(4)
N1 N2 C15 C20 -141.1(3)
C20 C15 C16 F1 -176.2(3)
N2 C15 C16 F1 -3.0(5)
C20 C15 C16 C17 -0.6(5)
N2 C15 C16 C17 172.6(3)
F1 C16 C17 F2 -0.7(4)
C15 C16 C17 F2 -176.4(3)
F1 C16 C17 C18 178.1(3)
C15 C16 C17 C18 2.3(5)
F2 C17 C18 C19 176.4(3)
C16 C17 C18 C19 -2.3(5)
F2 C17 C18 C21 0.6(5)
C16 C17 C18 C21 -178.1(3)
C17 C18 C19 F3 -179.7(3)
C21 C18 C19 F3 -3.7(5)
C17 C18 C19 C20 0.7(5)
C21 C18 C19 C20 176.6(3)
F3 C19 C20 F4 0.1(5)
C18 C19 C20 F4 179.8(3)
F3 C19 C20 C15 -178.7(3)
C18 C19 C20 C15 1.0(5)
C16 C15 C20 F4 -179.8(3)
N2 C15 C20 F4 6.5(4)
C16 C15 C20 C19 -1.0(5)
N2 C15 C20 C19 -174.7(3)
C17 C18 C21 F6 -142.0(5)
C19 C18 C21 F6 42.3(6)
C17 C18 C21 F7 95.5(4)
C19 C18 C21 F7 -80.2(4)
C17 C18 C21 F5 -17.6(5)
C19 C18 C21 F5 166.7(4)

loop_
_cod_related_entry_id
_cod_related_entry_code
_cod_related_entry_database
1 21200058 ChemSpider
